data_7045370
loop_
_publ_author_name
'Tzubery, Avia'
'Melamed-Book, Naomi'
'Tshuva, Edit Y.'

_publ_section_title
;
 Fluorescent antitumor titanium(iv) salen complexes for cell imaging.
;
_journal_issue 11
_journal_name_full 'Dalton transactions (Cambridge, England : 2003)'
_journal_page_first 3669
_journal_page_last 3673
_journal_paper_doi 10.1039/c7dt04828a
_journal_volume 47
_journal_year 2018
_chemical_formula_moiety 'C44 H50 N4 O4 Ti, C H2 Cl2'
_chemical_formula_sum 'C45 H52 Cl2 N4 O4 Ti'
_chemical_formula_weight 831.71
_space_group_IT_number 15
_space_group_name_Hall '-C 2yc'
_space_group_name_H-M_alt 'C 1 2/c 1'
_symmetry_cell_setting monoclinic
_symmetry_space_group_name_Hall '-C 2yc'
_symmetry_space_group_name_H-M 'C 1 2/c 1'
_atom_sites_solution_hydrogens geom
_atom_sites_solution_primary direct
_atom_sites_solution_secondary difmap
_audit_creation_method SHELXL-97
_audit_update_record
;
2017-11-09 deposited with the CCDC.
2018-01-24 downloaded from the CCDC.
;
_cell_angle_alpha 90.00
_cell_angle_beta 96.520(3)
_cell_angle_gamma 90.00
_cell_formula_units_Z 4
_cell_length_a 16.232(3)
_cell_length_b 16.059(3)
_cell_length_c 16.430(3)
_cell_measurement_reflns_used 6447
_cell_measurement_temperature 123(1)
_cell_measurement_theta_max 27.725
_cell_measurement_theta_min 2.262
_cell_volume 4255.1(14)
_computing_cell_refinement 'Bruker SMART'
_computing_data_collection 'Bruker SMART'
_computing_data_reduction 'Bruker SAINT'
_computing_molecular_graphics 'Bruker SHELXTL'
_computing_publication_material 'Bruker SHELXTL'
_computing_structure_refinement 'SHELXL-97 (Sheldrick, 1997)'
_computing_structure_solution 'SHELXS-97 (Sheldrick, 1990)'
_diffrn_ambient_temperature 123(1)
_diffrn_measured_fraction_theta_full 0.995
_diffrn_measured_fraction_theta_max 0.995
_diffrn_measurement_device_type 'CCD area detector'
_diffrn_measurement_method 'phi and omega scans'
_diffrn_radiation_monochromator graphite
_diffrn_radiation_source 'fine-focus sealed tube'
_diffrn_radiation_type MoK\a
_diffrn_radiation_wavelength 0.71073
_diffrn_reflns_av_R_equivalents 0.0413
_diffrn_reflns_av_sigmaI/netI 0.0333
_diffrn_reflns_limit_h_max 20
_diffrn_reflns_limit_h_min -20
_diffrn_reflns_limit_k_max 20
_diffrn_reflns_limit_k_min -20
_diffrn_reflns_limit_l_max 20
_diffrn_reflns_limit_l_min -20
_diffrn_reflns_number 22391
_diffrn_reflns_theta_full 27.00
_diffrn_reflns_theta_max 27.00
_diffrn_reflns_theta_min 2.26
_exptl_absorpt_coefficient_mu 0.374
_exptl_absorpt_correction_T_max 0.9707
_exptl_absorpt_correction_T_min 0.8898
_exptl_absorpt_correction_type multi-scan
_exptl_absorpt_process_details 'Bruker SADABS V2.05'
_exptl_crystal_colour Red
_exptl_crystal_density_diffrn 1.298
_exptl_crystal_density_method 'not measured'
_exptl_crystal_description plate
_exptl_crystal_F_000 1752
_exptl_crystal_size_max 0.32
_exptl_crystal_size_mid 0.22
_exptl_crystal_size_min 0.08
_refine_diff_density_max 0.578
_refine_diff_density_min -0.408
_refine_diff_density_rms 0.068
_refine_ls_extinction_method none
_refine_ls_goodness_of_fit_ref 1.247
_refine_ls_hydrogen_treatment refall
_refine_ls_matrix_type full
_refine_ls_number_parameters 362
_refine_ls_number_reflns 4635
_refine_ls_number_restraints 0
_refine_ls_restrained_S_all 1.247
_refine_ls_R_factor_all 0.0655
_refine_ls_R_factor_gt 0.0607
_refine_ls_shift/su_max 0.003
_refine_ls_shift/su_mean 0.000
_refine_ls_structure_factor_coef Fsqd
_refine_ls_weighting_details 'calc w=1/[\s^2^(Fo^2^)+(0.0487P)^2^+7.3547P] where P=(Fo^2^+2Fc^2^)/3'
_refine_ls_weighting_scheme calc
_refine_ls_wR_factor_gt 0.1306
_refine_ls_wR_factor_ref 0.1331
_reflns_number_gt 4323
_reflns_number_total 4635
_reflns_threshold_expression >2sigma(I)
_cod_data_source_file c7dt04828a2.cif
_cod_data_source_block 2b
_cod_depositor_comments
;
The following automatic conversions were performed:

'_symmetry_cell_setting' value 'Monoclinic' changed to 'monoclinic'
according to
/home/data/users/saulius/crontab/automatic-downloads/rss-feeds/RSC/lib/dictionaries/cif_core.dic
dictionary named 'cif_core.dic' version 2.4.2 from 2011-04-26.

Automatic conversion script
Id: cif_fix_values 4973 2017-02-22 13:04:09Z antanas 

 Adding full bibliography for 7045370.cif.
;
_cod_original_cell_volume 4255.1(1)
_cod_original_sg_symbol_H-M C2/c
_cod_database_code 7045370

loop_
_symmetry_equiv_pos_as_xyz
'x, y, z'
'-x, y, -z+1/2'
'x+1/2, y+1/2, z'
'-x+1/2, y+1/2, -z+1/2'
'-x, -y, -z'
'x, -y, z-1/2'
'-x+1/2, -y+1/2, -z'
'x+1/2, -y+1/2, z-1/2'

loop_
_atom_site_label
_atom_site_type_symbol
_atom_site_fract_x
_atom_site_fract_y
_atom_site_fract_z
_atom_site_U_iso_or_equiv
_atom_site_adp_type
_atom_site_occupancy
_atom_site_symmetry_multiplicity
_atom_site_calc_flag
_atom_site_refinement_flags
C1 C 0.07448(14) 0.14330(14) 0.41678(13) 0.0158(4) Uani 1 1 d .
C2 C 0.08239(14) 0.06108(14) 0.44882(13) 0.0172(5) Uani 1 1 d .
C3 C 0.11692(16) 0.05232(15) 0.53149(14) 0.0219(5) Uani 1 1 d .
H3 H 0.1222(17) -0.0032(18) 0.5526(17) 0.026(7) Uiso 1 1 d .
C4 C 0.14320(15) 0.11832(15) 0.57937(14) 0.0198(5) Uani 1 1 d .
H4 H 0.1673(17) 0.1082(16) 0.6318(17) 0.019(7) Uiso 1 1 d .
C5 C 0.13753(14) 0.20090(14) 0.54705(13) 0.0174(5) Uani 1 1 d .
C6 C 0.10160(14) 0.21121(14) 0.46534(13) 0.0167(4) Uani 1 1 d .
H6 H 0.0956(14) 0.2637(15) 0.4431(14) 0.006(5) Uiso 1 1 d .
C7 C 0.17418(17) 0.35023(15) 0.56001(16) 0.0248(5) Uani 1 1 d .
H7A H 0.1876(16) 0.3464(16) 0.5047(17) 0.018(6) Uiso 1 1 d .
H7B H 0.2230(18) 0.3737(17) 0.5885(17) 0.022(7) Uiso 1 1 d .
C8 C 0.0991(2) 0.4048(2) 0.5656(2) 0.0389(7) Uani 1 1 d .
H8A H 0.054(2) 0.382(2) 0.538(2) 0.036(9) Uiso 1 1 d .
H8B H 0.106(2) 0.458(3) 0.543(2) 0.056(11) Uiso 1 1 d .
H8C H 0.089(2) 0.412(2) 0.621(2) 0.048(10) Uiso 1 1 d .
C9 C 0.19319(15) 0.25683(16) 0.68202(14) 0.0202(5) Uani 1 1 d .
H9A H 0.1572(15) 0.2208(15) 0.7052(14) 0.009(6) Uiso 1 1 d .
H9B H 0.1859(15) 0.3107(16) 0.7088(15) 0.012(6) Uiso 1 1 d .
C10 C 0.28263(16) 0.22927(17) 0.70099(16) 0.0241(5) Uani 1 1 d .
H10A H 0.2930(18) 0.178(2) 0.6712(19) 0.033(8) Uiso 1 1 d .
H10B H 0.2934(19) 0.2181(19) 0.760(2) 0.038(8) Uiso 1 1 d .
H10C H 0.3190(17) 0.2695(18) 0.6867(17) 0.023(7) Uiso 1 1 d .
C11 C 0.05927(15) -0.01238(14) 0.40438(14) 0.0190(5) Uani 1 1 d .
H11 H 0.0669(16) -0.0610(17) 0.4350(16) 0.020(7) Uiso 1 1 d .
C12 C 0.01534(14) -0.09941(13) 0.29177(13) 0.0166(5) Uani 1 1 d .
C13 C 0.03020(15) -0.17540(15) 0.33257(15) 0.0208(5) Uani 1 1 d .
H13 H 0.0480(16) -0.1758(17) 0.3863(17) 0.021(7) Uiso 1 1 d .
C14 C 0.01523(15) -0.24985(15) 0.29118(15) 0.0216(5) Uani 1 1 d .
H14 H 0.0280(15) -0.2990(16) 0.3175(15) 0.012(6) Uiso 1 1 d .
C15 C 0.18132(15) 0.08322(15) 0.19002(14) 0.0200(5) Uani 1 1 d .
C16 C 0.24381(15) 0.02944(15) 0.22653(15) 0.0238(5) Uani 1 1 d .
C17 C 0.31967(17) 0.02740(18) 0.19541(19) 0.0323(6) Uani 1 1 d .
H17 H 0.360(2) -0.007(2) 0.2190(19) 0.037(9) Uiso 1 1 d .
C18 C 0.33577(19) 0.0768(2) 0.1302(2) 0.0385(7) Uani 1 1 d .
H18 H 0.387(3) 0.073(2) 0.109(2) 0.062(11) Uiso 1 1 d .
C19 C 0.27497(19) 0.13093(19) 0.09605(18) 0.0351(7) Uani 1 1 d .
H19 H 0.2834(19) 0.165(2) 0.0518(19) 0.034(8) Uiso 1 1 d .
C20 C 0.19760(16) 0.13587(16) 0.12449(15) 0.0257(5) Uani 1 1 d .
C21 C 0.22756(17) -0.02523(17) 0.29715(17) 0.0266(5) Uani 1 1 d .
H21A H 0.278(2) -0.0538(19) 0.3165(18) 0.033(8) Uiso 1 1 d .
H21B H 0.1860(18) -0.0670(18) 0.2833(17) 0.025(7) Uiso 1 1 d .
H21C H 0.2075(19) 0.007(2) 0.3418(19) 0.036(8) Uiso 1 1 d .
C22 C 0.13173(19) 0.19303(19) 0.08547(17) 0.0307(6) Uani 1 1 d .
H22A H 0.153(2) 0.231(2) 0.051(2) 0.052(10) Uiso 1 1 d .
H22B H 0.1084(19) 0.229(2) 0.124(2) 0.035(8) Uiso 1 1 d .
H22C H 0.084(2) 0.165(2) 0.055(2) 0.039(9) Uiso 1 1 d .
N1 N 0.16650(12) 0.26678(12) 0.59407(11) 0.0197(4) Uani 1 1 d .
N2 N 0.02929(12) -0.01881(11) 0.32722(11) 0.0160(4) Uani 1 1 d .
O1 O 0.04078(10) 0.15560(9) 0.34032(9) 0.0171(3) Uani 1 1 d .
O2 O 0.10680(10) 0.08477(10) 0.21709(10) 0.0193(3) Uani 1 1 d .
Ti1 Ti 0.0000 0.08715(3) 0.2500 0.01225(15) Uani 1 2 d S
C1C C 0.0000 0.3343(2) 0.2500 0.0300(8) Uani 1 2 d S
H1C1 H -0.041(5) 0.289(5) 0.238(6) 0.04(3) Uiso 0.50 1 d P
H1C2 H 0.055(5) 0.309(5) 0.261(5) 0.02(2) Uiso 0.50 1 d P
Cl1 Cl 0.01192(5) 0.39611(4) 0.16320(4) 0.0405(2) Uani 1 1 d .

loop_
_atom_site_aniso_label
_atom_site_aniso_U_11
_atom_site_aniso_U_22
_atom_site_aniso_U_33
_atom_site_aniso_U_23
_atom_site_aniso_U_13
_atom_site_aniso_U_12
C1 0.0153(11) 0.0206(11) 0.0114(10) 0.0013(8) 0.0008(8) 0.0004(8)
C2 0.0203(11) 0.0179(11) 0.0128(10) -0.0001(8) -0.0012(8) -0.0014(9)
C3 0.0301(13) 0.0179(11) 0.0171(11) 0.0040(9) 0.0004(10) 0.0002(10)
C4 0.0244(12) 0.0232(12) 0.0105(10) 0.0018(9) -0.0030(9) -0.0011(9)
C5 0.0154(11) 0.0211(11) 0.0156(11) -0.0030(9) 0.0018(8) -0.0008(9)
C6 0.0191(11) 0.0159(11) 0.0145(10) 0.0019(8) -0.0001(8) -0.0010(9)
C7 0.0323(14) 0.0210(12) 0.0197(12) -0.0017(10) -0.0028(10) -0.0082(10)
C8 0.052(2) 0.0277(16) 0.0352(16) -0.0037(13) -0.0022(15) 0.0071(14)
C9 0.0227(12) 0.0238(12) 0.0138(11) -0.0035(9) 0.0003(9) -0.0042(10)
C10 0.0213(13) 0.0303(14) 0.0198(12) 0.0007(10) -0.0017(10) -0.0034(10)
C11 0.0261(13) 0.0144(11) 0.0161(11) 0.0052(9) 0.0005(9) -0.0002(9)
C12 0.0169(11) 0.0156(11) 0.0175(11) -0.0011(8) 0.0025(9) -0.0012(8)
C13 0.0262(13) 0.0190(11) 0.0164(11) 0.0030(9) -0.0010(9) 0.0007(9)
C14 0.0233(13) 0.0163(11) 0.0249(13) 0.0049(9) 0.0018(10) -0.0002(9)
C15 0.0205(12) 0.0205(12) 0.0193(11) -0.0089(9) 0.0030(9) -0.0048(9)
C16 0.0208(12) 0.0223(12) 0.0281(13) -0.0125(10) 0.0014(10) -0.0008(9)
C17 0.0219(14) 0.0311(14) 0.0439(17) -0.0132(12) 0.0036(12) -0.0004(11)
C18 0.0249(14) 0.0432(17) 0.0509(18) -0.0155(14) 0.0191(13) -0.0079(12)
C19 0.0370(16) 0.0378(16) 0.0337(15) -0.0067(13) 0.0174(12) -0.0159(13)
C20 0.0288(14) 0.0261(13) 0.0223(12) -0.0070(10) 0.0038(10) -0.0099(10)
C21 0.0211(13) 0.0255(13) 0.0317(14) -0.0038(11) -0.0032(11) 0.0021(10)
C22 0.0341(15) 0.0347(15) 0.0236(13) 0.0070(12) 0.0044(12) -0.0097(12)
N1 0.0239(10) 0.0212(10) 0.0130(9) -0.0016(7) -0.0016(8) -0.0016(8)
N2 0.0187(10) 0.0143(9) 0.0146(9) 0.0007(7) 0.0004(7) -0.0002(7)
O1 0.0234(9) 0.0148(8) 0.0119(7) -0.0002(6) -0.0037(6) -0.0017(6)
O2 0.0152(8) 0.0224(8) 0.0207(8) 0.0012(6) 0.0030(6) -0.0003(6)
Ti1 0.0143(3) 0.0124(3) 0.0094(3) 0.000 -0.00108(19) 0.000
C1C 0.029(2) 0.0226(19) 0.036(2) 0.000 -0.0044(16) 0.000
Cl1 0.0541(5) 0.0327(4) 0.0348(4) 0.0008(3) 0.0051(3) -0.0012(3)

loop_
_atom_type_symbol
_atom_type_description
_atom_type_scat_dispersion_real
_atom_type_scat_dispersion_imag
_atom_type_scat_source
C C 0.0033 0.0016 'International Tables Vol C Tables 4.2.6.8 and 6.1.1.4'
H H 0.0000 0.0000 'International Tables Vol C Tables 4.2.6.8 and 6.1.1.4'
N N 0.0061 0.0033 'International Tables Vol C Tables 4.2.6.8 and 6.1.1.4'
O O 0.0106 0.0060 'International Tables Vol C Tables 4.2.6.8 and 6.1.1.4'
Cl Cl 0.1484 0.1585 'International Tables Vol C Tables 4.2.6.8 and 6.1.1.4'
Ti Ti 0.2776 0.4457 'International Tables Vol C Tables 4.2.6.8 and 6.1.1.4'

loop_
_geom_angle_atom_site_label_1
_geom_angle_atom_site_label_2
_geom_angle_atom_site_label_3
_geom_angle
_geom_angle_site_symmetry_1
_geom_angle_site_symmetry_3
O1 C1 C6 119.7(2) . .
O1 C1 C2 119.93(19) . .
C6 C1 C2 120.38(19) . .
C11 C2 C3 117.7(2) . .
C11 C2 C1 125.1(2) . .
C3 C2 C1 117.2(2) . .
C4 C3 C2 122.8(2) . .
C4 C3 H3 120.5(17) . .
C2 C3 H3 116.7(17) . .
C3 C4 C5 120.4(2) . .
C3 C4 H4 118.5(16) . .
C5 C4 H4 121.0(16) . .
N1 C5 C6 121.8(2) . .
N1 C5 C4 120.5(2) . .
C6 C5 C4 117.7(2) . .
C1 C6 C5 121.5(2) . .
C1 C6 H6 118.5(14) . .
C5 C6 H6 120.0(14) . .
N1 C7 C8 113.8(2) . .
N1 C7 H7A 110.0(16) . .
C8 C7 H7A 111.4(16) . .
N1 C7 H7B 106.1(17) . .
C8 C7 H7B 111.9(17) . .
H7A C7 H7B 103(2) . .
C7 C8 H8A 111(2) . .
C7 C8 H8B 112(2) . .
H8A C8 H8B 107(3) . .
C7 C8 H8C 111(2) . .
H8A C8 H8C 109(3) . .
H8B C8 H8C 108(3) . .
N1 C9 C10 113.7(2) . .
N1 C9 H9A 109.9(14) . .
C10 C9 H9A 111.4(15) . .
N1 C9 H9B 107.8(14) . .
C10 C9 H9B 109.1(14) . .
H9A C9 H9B 104(2) . .
C9 C10 H10A 110.9(18) . .
C9 C10 H10B 108.4(18) . .
H10A C10 H10B 109(3) . .
C9 C10 H10C 111.6(17) . .
H10A C10 H10C 108(2) . .
H10B C10 H10C 109(2) . .
N2 C11 C2 127.8(2) . .
N2 C11 H11 118.1(17) . .
C2 C11 H11 114.1(17) . .
C13 C12 C12 119.35(13) . 2
C13 C12 N2 125.8(2) . .
C12 C12 N2 114.88(11) 2 .
C14 C13 C12 120.5(2) . .
C14 C13 H13 119.8(17) . .
C12 C13 H13 119.7(17) . .
C13 C14 C14 120.20(14) . 2
C13 C14 H14 119.8(16) . .
C14 C14 H14 119.9(15) 2 .
O2 C15 C16 120.2(2) . .
O2 C15 C20 119.7(2) . .
C16 C15 C20 120.0(2) . .
C17 C16 C15 118.9(2) . .
C17 C16 C21 120.8(2) . .
C15 C16 C21 120.3(2) . .
C18 C17 C16 121.8(3) . .
C18 C17 H17 119(2) . .
C16 C17 H17 119(2) . .
C17 C18 C19 119.1(3) . .
C17 C18 H18 120(2) . .
C19 C18 H18 121(2) . .
C18 C19 C20 121.9(3) . .
C18 C19 H19 121.7(19) . .
C20 C19 H19 116.4(19) . .
C19 C20 C15 118.3(3) . .
C19 C20 C22 121.3(3) . .
C15 C20 C22 120.4(2) . .
C16 C21 H21A 108.6(18) . .
C16 C21 H21B 113.9(17) . .
H21A C21 H21B 107(2) . .
C16 C21 H21C 112.0(18) . .
H21A C21 H21C 110(3) . .
H21B C21 H21C 105(2) . .
C20 C22 H22A 112(2) . .
C20 C22 H22B 113.8(19) . .
H22A C22 H22B 102(3) . .
C20 C22 H22C 114.6(19) . .
H22A C22 H22C 109(3) . .
H22B C22 H22C 105(3) . .
C5 N1 C7 122.24(19) . .
C5 N1 C9 121.2(2) . .
C7 N1 C9 116.58(19) . .
C11 N2 C12 119.41(19) . .
C11 N2 Ti1 122.93(15) . .
C12 N2 Ti1 117.66(14) . .
C1 O1 Ti1 136.17(14) . .
C15 O2 Ti1 177.34(15) . .
O2 Ti1 O2 177.67(10) 2 .
O2 Ti1 O1 92.18(7) 2 .
O2 Ti1 O1 89.17(7) . .
O2 Ti1 O1 89.17(7) 2 2
O2 Ti1 O1 92.18(7) . 2
O1 Ti1 O1 109.47(9) . 2
O2 Ti1 N2 90.25(7) 2 2
O2 Ti1 N2 87.90(7) . 2
O1 Ti1 N2 162.51(7) . 2
O1 Ti1 N2 87.88(7) 2 2
O2 Ti1 N2 87.90(7) 2 .
O2 Ti1 N2 90.25(7) . .
O1 Ti1 N2 87.88(7) . .
O1 Ti1 N2 162.51(7) 2 .
N2 Ti1 N2 74.90(10) 2 .
Cl1 C1C Cl1 111.6(2) 2 .
Cl1 C1C H1C1 117(5) 2 .
Cl1 C1C H1C1 112(5) . .
Cl1 C1C H1C2 106(5) 2 .
Cl1 C1C H1C2 101(5) . .
H1C1 C1C H1C2 109(6) . .

loop_
_geom_bond_atom_site_label_1
_geom_bond_atom_site_label_2
_geom_bond_distance
_geom_bond_site_symmetry_2
C1 O1 1.327(3) .
C1 C6 1.393(3) .
C1 C2 1.422(3) .
C2 C11 1.415(3) .
C2 C3 1.416(3) .
C3 C4 1.359(3) .
C3 H3 0.96(3) .
C4 C5 1.428(3) .
C4 H4 0.92(3) .
C5 N1 1.362(3) .
C5 C6 1.411(3) .
C6 H6 0.92(2) .
C7 N1 1.463(3) .
C7 C8 1.512(4) .
C7 H7A 0.96(3) .
C7 H7B 0.95(3) .
C8 H8A 0.89(4) .
C8 H8B 0.94(4) .
C8 H8C 0.96(4) .
C9 N1 1.469(3) .
C9 C10 1.516(4) .
C9 H9A 0.93(2) .
C9 H9B 0.98(3) .
C10 H10A 0.98(3) .
C10 H10B 0.98(3) .
C10 H10C 0.92(3) .
C11 N2 1.309(3) .
C11 H11 0.93(3) .
C12 C13 1.400(3) .
C12 C12 1.406(4) 2
C12 N2 1.427(3) .
C13 C14 1.383(3) .
C13 H13 0.90(3) .
C14 C14 1.387(5) 2
C14 H14 0.91(3) .
C15 O2 1.336(3) .
C15 C16 1.413(3) .
C15 C20 1.417(3) .
C16 C17 1.386(4) .
C16 C21 1.502(4) .
C17 C18 1.381(5) .
C17 H17 0.91(3) .
C18 C19 1.385(5) .
C18 H18 0.94(4) .
C19 C20 1.391(4) .
C19 H19 0.94(3) .
C20 C22 1.497(4) .
C21 H21A 0.96(3) .
C21 H21B 0.96(3) .
C21 H21C 0.98(3) .
C22 H22A 0.92(4) .
C22 H22B 0.96(3) .
C22 H22C 0.99(3) .
N2 Ti1 2.1434(19) .
O1 Ti1 1.9041(15) .
O2 Ti1 1.8741(16) .
Ti1 O2 1.8741(16) 2
Ti1 O1 1.9041(15) 2
Ti1 N2 2.1434(19) 2
C1C Cl1 1.766(2) 2
C1C Cl1 1.766(2) .
C1C H1C1 0.98(9) .
C1C H1C2 0.97(9) .
